data_7131848
loop_
_publ_author_name
'M&#xfc;nzfeld, Luca'
'Hauser, Adrian'
'Gamer, Michael T.'
'Roesky, Peter W.'

_publ_section_title
;
 Mono-cyclononatetraenyl lanthanide complexes.
;
_journal_name_full 'Chemical communications (Cambridge, England)'
_journal_paper_doi 10.1039/d3cc02717a
_journal_year 2023
_chemical_formula_moiety 'C13 H25 B2 Ce O'
_chemical_formula_sum 'C13 H25 B2 Ce O'
_chemical_formula_weight 359.07
_space_group_crystal_system monoclinic
_space_group_IT_number 14
_space_group_name_Hall '-P 2ybc'
_space_group_name_H-M_alt 'P 1 21/c 1'
_atom_sites_solution_hydrogens mixed
_audit_creation_date 2023-05-11
_audit_creation_method
;
Olex2 1.5
(compiled 2023.03.06 svn.rbb2c1857 for OlexSys, GUI svn.r6748)
;
_audit_update_record
;
2023-06-05 deposited with the CCDC.	2023-06-27 downloaded from the CCDC.
;
_cell_angle_alpha 90
_cell_angle_beta 92.499(6)
_cell_angle_gamma 90
_cell_formula_units_Z 4
_cell_length_a 7.3380(6)
_cell_length_b 8.7957(4)
_cell_length_c 23.9487(15)
_cell_measurement_reflns_used 12441
_cell_measurement_temperature 100
_cell_measurement_theta_max 29.33
_cell_measurement_theta_min 2.47
_cell_volume 1544.25(17)
_computing_cell_refinement
;
X-Area Recipe 1.37.0.0 (STOE, 2021)
;
_computing_data_collection
;
X-Area Pilatus3_SV 1.31.189.0 (STOE, 2022)
;
_computing_data_reduction
;
X-Area Integrate 2.5.11.0 (STOE, 2022)
X-Area LANA 2.7.9.0 (STOE, 2022)
;
_computing_molecular_graphics 'Olex2 1.5 (Dolomanov et al., 2009)'
_computing_publication_material
;
STOE & Cie GmbH, X-Area, software package for collecting single-crystal or
multi-domain crystal data on STOE area-detector diffractometers, for image 
processing, for the correction and scaling of reflection intensities and 
for outlier rejection, version 2.3, Darmstadt 2023
;
_computing_structure_refinement 'SHELXL 2019/2 (Sheldrick, 2015)'
_diffrn_ambient_temperature 100
_diffrn_detector Pilatus200K
_diffrn_detector_area_resol_mean 5.81
_diffrn_detector_type 'DECTRIS PILATUS 200K'
_diffrn_measured_fraction_theta_full 0.999
_diffrn_measured_fraction_theta_max 0.915
_diffrn_measurement_details
;
 727 frames, detector distance = 80 mm
;
_diffrn_measurement_device 'Eulerian 4-circle diffractometer'
_diffrn_measurement_device_type 'STOE STADIVARI'
_diffrn_measurement_method 'rotation method, \w scans'
_diffrn_radiation_collimation '0.5 mm diameter, monocapillary'
_diffrn_radiation_monochromator 'plane graphite'
_diffrn_radiation_polarisn_norm 0
_diffrn_radiation_probe x-ray
_diffrn_radiation_type 'Mo K\a'
_diffrn_radiation_wavelength 0.71073
_diffrn_reflns_av_R_equivalents 0.0442
_diffrn_reflns_av_unetI/netI 0.0508
_diffrn_reflns_Laue_measured_fraction_full 0.999
_diffrn_reflns_Laue_measured_fraction_max 0.915
_diffrn_reflns_limit_h_max 9
_diffrn_reflns_limit_h_min -10
_diffrn_reflns_limit_k_max 12
_diffrn_reflns_limit_k_min -12
_diffrn_reflns_limit_l_max 32
_diffrn_reflns_limit_l_min -28
_diffrn_reflns_number 12240
_diffrn_reflns_point_group_measured_fraction_full 0.999
_diffrn_reflns_point_group_measured_fraction_max 0.915
_diffrn_reflns_theta_full 25.242
_diffrn_reflns_theta_max 29.576
_diffrn_reflns_theta_min 2.467
_diffrn_source 'Mo Genix 3D HF'
_diffrn_source_current 1.00
_diffrn_source_power 0.050
_diffrn_source_voltage 50
_exptl_absorpt_coefficient_mu 2.930
_exptl_absorpt_correction_T_max 0.8537
_exptl_absorpt_correction_T_min 0.4600
_exptl_absorpt_correction_type multi-scan
_exptl_absorpt_process_details
;
STOE LANA, absorption correction by scaling of reflection intensities.
J. Koziskova, F. Hahn, J. Richter, J. Kozisek, "Comparison of different
absorption corrections on the model structure of tetrakis(\m~2~-acetato)-
diaqua-di-copper(II)", Acta Chimica Slovaca, vol. 9, no. 2, 2016, pp. 136 - 140.
;
_exptl_crystal_colour colorless
_exptl_crystal_density_diffrn 1.544
_exptl_crystal_density_method 'not measured'
_exptl_crystal_description fragment
_exptl_crystal_F_000 716
_exptl_crystal_size_max 0.265
_exptl_crystal_size_mid 0.144
_exptl_crystal_size_min 0.054
_refine_diff_density_max 1.514
_refine_diff_density_min -1.509
_refine_diff_density_rms 0.211
_refine_ls_extinction_method none
_refine_ls_goodness_of_fit_ref 1.106
_refine_ls_hydrogen_treatment mixed
_refine_ls_matrix_type full
_refine_ls_number_parameters 186
_refine_ls_number_reflns 3955
_refine_ls_number_restraints 18
_refine_ls_restrained_S_all 1.104
_refine_ls_R_factor_all 0.0731
_refine_ls_R_factor_gt 0.0522
_refine_ls_shift/su_max 0.002
_refine_ls_shift/su_mean 0.000
_refine_ls_structure_factor_coef Fsqd
_refine_ls_weighting_details 'w=1/[\s^2^(Fo^2^)+(0.0514P)^2^+13.5898P] where P=(Fo^2^+2Fc^2^)/3'
_refine_ls_weighting_scheme calc
_refine_ls_wR_factor_gt 0.1297
_refine_ls_wR_factor_ref 0.1400
_reflns_Friedel_coverage 0.000
_reflns_number_gt 3030
_reflns_number_total 3955
_reflns_threshold_expression 'I > 2\s(I)'
_cod_data_source_file d3cc02717a2.cif
_cod_data_source_block lmm186_amp2
_cod_database_code 7131848
_shelx_shelxl_version_number 2019/2
_shelx_space_group_comment
;
The symmetry employed for this shelxl refinement is uniquely defined
by the following loop, which should always be used as a source of
symmetry information in preference to the above space-group names.
They are only intended as comments.
;
_olex2_refinement_description
;
1. Fixed Uiso
 At 1.2 times of:
  All C(H) groups, All C(H,H) groups
2. Restrained distances
 H2D-H2C \\sim H2C-H2B \\sim H2D-H2B
 with sigma of 0.02
 H2B-H2A \\sim H2A-H2C \\sim H2A-H2D
 with sigma of 0.02
 H1B-H1D \\sim H1D-H1A \\sim H1D-H1C
 with sigma of 0.02
 H1A-H1B \\sim H1B-H1C \\sim H1A-H1C
 with sigma of 0.02
 B1-H1A \\sim B1-H1C \\sim B1-H1B
 with sigma of 0.02
 B2-H2C \\sim B2-H2D \\sim B2-H2B
 with sigma of 0.02
3.a Secondary CH2 refined with riding coordinates:
 C10(H10A,H10B), C13(H13A,H13B), C11(H11A,H11B), C12(H12A,H12B)
3.b Aromatic/amide H refined with riding coordinates:
 C7(H7), C1(H1), C3(H3), C2(H2), C5(H5), C6(H6), C4(H4), C9(H9), C8(H8)
;
_olex2_submission_special_instructions 'No special instructions were received'
_stoe_detector_distance '80.0 mm'
_stoe_detector_pixelsize_x '0.172 mm'
_stoe_detector_pixelsize_y '0.172 mm'
_stoe_detector_size_x '7.0 cm'
_stoe_detector_size_y '8.4 cm'
_stoe_evaluation_integration_a 5.1
_stoe_evaluation_integration_b -2.0
_stoe_evaluation_integration_ems 0.010
_stoe_evaluation_lana_bis_l_even_max -
_stoe_evaluation_lana_bis_l_odd_max -
_stoe_evaluation_lana_bos_l_even_max 4
_stoe_evaluation_lana_bos_l_odd_max 1
_stoe_evaluation_lana_completeness 91.2
_stoe_evaluation_lana_dxs_max_order 1
_stoe_evaluation_lana_dys_max_order 1
_stoe_evaluation_lana_fs_max_order 3
_stoe_evaluation_lana_max_2theta_available 59.2
_stoe_evaluation_lana_max_2theta_desired 59.2
_stoe_evaluation_lana_mean_redundancy 3.1
_stoe_evaluation_lana_number_refls_after_or 12240
_stoe_evaluation_lana_number_refls_outliers 3333
_stoe_evaluation_lana_number_refls_total 15573
_stoe_evaluation_lana_number_refls_unique 3955
_stoe_evaluation_lana_number_refls_written 12240
_stoe_evaluation_lana_or_c1 0.035
_stoe_evaluation_lana_or_c2 0
_stoe_evaluation_lana_or_c3 0
_stoe_evaluation_lana_or_c4 0.7
_stoe_evaluation_lana_point_group 2/m
_stoe_evaluation_lana_table
;
#----------------------------------------------------------------------------
2Theta           7.1   13.3   19.5   25.7   31.9   38.1   44.3   50.5   56.7
#----------------------------------------------------------------------------
<Resolution>    5.03   2.93   2.07   1.59   1.30   1.08   0.94   0.83   0.76
N(total)          48    422   1006   1790   2051   2631   3173   3094   1358
<Redundancy>     1.7    3.6    4.3    4.6    3.5    3.4    3.3    2.7    1.9
Complet. [%%]   100.0  100.0  100.0  100.0   99.8  100.0  100.0   99.1   63.9
<I/sigma>      102.8   53.7   39.7   24.2   18.5   11.2    7.4    4.4    2.9
R(int)         0.057  0.028  0.028  0.035  0.033  0.044  0.059  0.101  0.142
#----------------------------------------------------------------------------
;
_stoe_measurement_identifier LMM186_amp2
_stoe_measurement_max_exposure_per_frame '20.0 s'
_stoe_measurement_mean_exposure_per_frame '20.0 s'
_stoe_measurement_min_exposure_per_frame '20.0 s'
_stoe_measurement_total_exposure_time '4.0 h'
_stoe_measurement_total_frame_number 727
_stoe_measurement_total_run_number 10
_stoe_measurement_tube_power '50.0 W'

loop_
_space_group_symop_operation_xyz
'x, y, z'
'-x, y+1/2, -z+1/2'
'-x, -y, -z'
'x, -y-1/2, z-1/2'

loop_
_atom_site_label
_atom_site_type_symbol
_atom_site_fract_x
_atom_site_fract_y
_atom_site_fract_z
_atom_site_U_iso_or_equiv
_atom_site_adp_type
_atom_site_occupancy
_atom_site_site_symmetry_order
_atom_site_calc_flag
_atom_site_refinement_flags_posn
_atom_site_refinement_flags_adp
_atom_site_refinement_flags_occupancy
_atom_site_disorder_assembly
_atom_site_disorder_group
Ce Ce 0.66340(5) 0.34048(4) 0.63123(2) 0.02394(13) Uani 1 1 d . . . . .
O O 0.4202(7) 0.1881(6) 0.58599(19) 0.0302(11) Uani 1 1 d . . . . .
C7 C 0.6780(13) 0.6692(9) 0.6298(3) 0.043(2) Uani 1 1 d . . . . .
H7 H 0.724893 0.742437 0.605059 0.052 Uiso 1 1 calc R U . . .
C1 C 0.3138(12) 0.4428(11) 0.6697(4) 0.045(2) Uani 1 1 d . . . . .
H1 H 0.193462 0.405492 0.662667 0.054 Uiso 1 1 calc R U . . .
C3 C 0.5586(14) 0.3668(10) 0.7474(3) 0.047(2) Uani 1 1 d . . . . .
H3 H 0.549378 0.301053 0.778669 0.057 Uiso 1 1 calc R U . . .
C10 C 0.3222(12) 0.2292(12) 0.5337(3) 0.046(2) Uani 1 1 d . . . . .
H10A H 0.234340 0.312175 0.540033 0.055 Uiso 1 1 calc R U . . .
H10B H 0.408511 0.263202 0.505649 0.055 Uiso 1 1 calc R U . . .
C2 C 0.3937(12) 0.3718(10) 0.7171(4) 0.043(2) Uani 1 1 d . . . . .
H2 H 0.307832 0.306636 0.733528 0.052 Uiso 1 1 calc R U . . .
C5 C 0.8365(11) 0.5287(11) 0.7158(3) 0.044(2) Uani 1 1 d . . . . .
H5 H 0.958682 0.532632 0.730516 0.052 Uiso 1 1 calc R U . . .
C13 C 0.3449(12) 0.0491(10) 0.6080(3) 0.0403(19) Uani 1 1 d . . . . .
H13A H 0.285405 0.069116 0.643563 0.048 Uiso 1 1 calc R U . . .
H13B H 0.441888 -0.027751 0.614722 0.048 Uiso 1 1 calc R U . . .
C6 C 0.8133(13) 0.6271(10) 0.6691(4) 0.047(2) Uani 1 1 d . . . . .
H6 H 0.923409 0.680056 0.662788 0.057 Uiso 1 1 calc R U . . .
C4 C 0.7333(13) 0.4276(11) 0.7467(3) 0.046(2) Uani 1 1 d . . . . .
H4 H 0.806458 0.387573 0.776886 0.055 Uiso 1 1 calc R U . . .
C11 C 0.2270(16) 0.0923(11) 0.5148(4) 0.060(3) Uani 1 1 d . . . . .
H11A H 0.297460 0.039052 0.486362 0.072 Uiso 1 1 calc R U . . .
H11B H 0.105315 0.118296 0.497981 0.072 Uiso 1 1 calc R U . . .
C9 C 0.3550(12) 0.5503(10) 0.6298(3) 0.043(2) Uani 1 1 d . . . . .
H9 H 0.252037 0.567213 0.605150 0.051 Uiso 1 1 calc R U . . .
C8 C 0.4973(14) 0.6395(10) 0.6149(3) 0.047(2) Uani 1 1 d . . . . .
H8 H 0.459647 0.701786 0.584116 0.057 Uiso 1 1 calc R U . . .
C12 C 0.2086(13) -0.0047(12) 0.5643(3) 0.051(2) Uani 1 1 d . . . . .
H12A H 0.232198 -0.112298 0.554840 0.062 Uiso 1 1 calc R U . . .
H12B H 0.083740 0.003246 0.578095 0.062 Uiso 1 1 calc R U . . .
B2 B 0.8378(12) 0.0850(10) 0.6612(4) 0.0328(18) Uani 1 1 d D . . . .
B1 B 0.8076(12) 0.3657(10) 0.5317(3) 0.0315(18) Uani 1 1 d D . . . .
H1A H 0.883(8) 0.402(6) 0.571(2) 0.019(17) Uiso 1 1 d D . . . .
H1B H 0.679(6) 0.435(6) 0.535(3) 0.04(2) Uiso 1 1 d D . . . .
H1C H 0.755(7) 0.252(5) 0.544(2) 0.021(18) Uiso 1 1 d D . . . .
H2A H 0.917(7) -0.028(7) 0.675(2) 0.010(15) Uiso 1 1 d D . . . .
H1D H 0.875(8) 0.374(6) 0.494(3) 0.04(2) Uiso 1 1 d D . . . .
H2B H 0.923(9) 0.189(7) 0.658(3) 0.07(3) Uiso 1 1 d D . . . .
H2C H 0.762(8) 0.078(8) 0.619(2) 0.06(3) Uiso 1 1 d D . . . .
H2D H 0.727(7) 0.121(7) 0.689(2) 0.026(19) Uiso 1 1 d D . . . .

loop_
_atom_site_aniso_label
_atom_site_aniso_U_11
_atom_site_aniso_U_22
_atom_site_aniso_U_33
_atom_site_aniso_U_23
_atom_site_aniso_U_13
_atom_site_aniso_U_12
Ce 0.0259(2) 0.0264(2) 0.01945(18) -0.00132(15) 0.00023(12) -0.00001(17)
O 0.033(3) 0.032(3) 0.025(2) 0.0036(19) -0.0077(19) -0.005(2)
C7 0.061(6) 0.030(4) 0.040(4) -0.003(3) 0.015(4) 0.002(4)
C1 0.035(4) 0.055(6) 0.046(5) -0.021(4) 0.007(3) 0.003(4)
C3 0.078(7) 0.047(5) 0.018(3) -0.001(3) 0.012(4) 0.002(5)
C10 0.040(4) 0.062(6) 0.034(4) 0.015(4) -0.015(3) -0.010(4)
C2 0.042(5) 0.044(5) 0.044(4) -0.006(4) 0.028(4) -0.003(4)
C5 0.033(4) 0.056(6) 0.042(4) -0.027(4) -0.004(3) 0.002(4)
C13 0.043(5) 0.034(4) 0.043(4) 0.011(3) -0.008(3) -0.015(4)
C6 0.051(5) 0.040(5) 0.052(5) -0.019(4) 0.014(4) -0.009(4)
C4 0.058(6) 0.053(6) 0.025(4) -0.006(3) -0.006(3) 0.011(4)
C11 0.081(8) 0.041(5) 0.055(6) -0.006(4) -0.032(5) 0.001(5)
C9 0.042(5) 0.045(5) 0.040(4) -0.011(4) -0.005(3) 0.017(4)
C8 0.066(6) 0.044(5) 0.032(4) -0.003(3) 0.001(4) 0.021(5)
C12 0.057(5) 0.060(6) 0.037(4) -0.008(4) 0.001(4) -0.032(5)
B2 0.033(4) 0.030(5) 0.035(4) 0.000(3) -0.004(3) -0.004(4)
B1 0.036(4) 0.032(5) 0.028(4) -0.003(3) 0.006(3) -0.003(3)

loop_
_atom_type_symbol
_atom_type_description
_atom_type_scat_dispersion_real
_atom_type_scat_dispersion_imag
_atom_type_scat_source
C C 0.0033 0.0016 'International Tables Vol C Tables 4.2.6.8 and 6.1.1.4'
H H 0.0000 0.0000 'International Tables Vol C Tables 4.2.6.8 and 6.1.1.4'
B B 0.0013 0.0007 'International Tables Vol C Tables 4.2.6.8 and 6.1.1.4'
Ce Ce -0.2486 2.6331 'International Tables Vol C Tables 4.2.6.8 and 6.1.1.4'
O O 0.0106 0.0060 'International Tables Vol C Tables 4.2.6.8 and 6.1.1.4'

loop_
_geom_angle_atom_site_label_1
_geom_angle_atom_site_label_2
_geom_angle_atom_site_label_3
_geom_angle
_geom_angle_site_symmetry_1
_geom_angle_site_symmetry_3
_geom_angle_publ_flag
O Ce C7 124.7(2) . . ?
O Ce C1 70.9(2) . . ?
O Ce C3 104.3(2) . . ?
O Ce C2 82.0(2) . . ?
O Ce C5 157.0(2) . . ?
O Ce C6 151.6(2) . . ?
O Ce C4 131.6(2) . . ?
O Ce C9 77.9(2) . . ?
O Ce C8 98.2(2) . . ?
O Ce B2 89.4(2) . . ?
O Ce B1 87.7(2) . . ?
O Ce H1A 111.8(11) . . ?
O Ce H1B 80.4(12) . . ?
O Ce H1C 69.9(12) . . ?
O Ce H2B 111.8(13) . . ?
O Ce H2C 69.2(13) . . ?
O Ce H2D 86.4(14) . . ?
C7 Ce C1 74.2(3) . . ?
C7 Ce C3 86.8(2) . . ?
C7 Ce C2 86.6(2) . . ?
C7 Ce C9 52.9(3) . . ?
C7 Ce C8 27.5(3) . . ?
C7 Ce H1A 74.3(13) . . ?
C7 Ce H1B 69.3(12) . . ?
C7 Ce H1C 108.0(11) . . ?
C7 Ce H2B 122.0(13) . . ?
C7 Ce H2C 158.8(15) . . ?
C7 Ce H2D 143.0(13) . . ?
C1 Ce C3 53.3(3) . . ?
C1 Ce C2 27.8(3) . . ?
C1 Ce C9 27.5(3) . . ?
C1 Ce C8 52.7(3) . . ?
C1 Ce H1A 142.0(13) . . ?
C1 Ce H1B 105.6(10) . . ?
C1 Ce H1C 132.3(12) . . ?
C1 Ce H2B 142.5(14) . . ?
C1 Ce H2C 126.9(15) . . ?
C1 Ce H2D 102.5(12) . . ?
C3 Ce H1A 143.8(11) . . ?
C3 Ce H1B 152.7(11) . . ?
C3 Ce H1C 165.0(11) . . ?
C3 Ce H2B 91.7(15) . . ?
C3 Ce H2C 106.1(13) . . ?
C3 Ce H2D 64.3(12) . . ?
C2 Ce C3 27.4(3) . . ?
C2 Ce H1A 160.5(12) . . ?
C2 Ce H1B 133.4(11) . . ?
C2 Ce H1C 151.8(12) . . ?
C2 Ce H2B 114.9(14) . . ?
C2 Ce H2C 112.6(14) . . ?
C2 Ce H2D 77.8(12) . . ?
C5 Ce C7 54.3(3) . . ?
C5 Ce C1 88.1(2) . . ?
C5 Ce C3 53.9(3) . . ?
C5 Ce C2 75.1(2) . . ?
C5 Ce C6 28.6(3) . . ?
C5 Ce C4 28.1(3) . . ?
C5 Ce C9 87.8(2) . . ?
C5 Ce C8 75.1(3) . . ?
C5 Ce H1A 90.4(11) . . ?
C5 Ce H1B 115.4(13) . . ?
C5 Ce H1C 133.1(12) . . ?
C5 Ce H2B 79.0(14) . . ?
C5 Ce H2C 120.2(12) . . ?
C5 Ce H2D 89.1(13) . . ?
C6 Ce C7 27.8(3) . . ?
C6 Ce C1 87.7(3) . . ?
C6 Ce C3 75.2(3) . . ?
C6 Ce C2 87.6(2) . . ?
C6 Ce C4 54.4(3) . . ?
C6 Ce C9 74.7(3) . . ?
C6 Ce C8 53.5(3) . . ?
C6 Ce H1A 73.8(12) . . ?
C6 Ce H1B 88.0(13) . . ?
C6 Ce H1C 116.7(11) . . ?
C6 Ce H2B 96.5(13) . . ?
C6 Ce H2C 138.9(13) . . ?
C6 Ce H2D 117.1(14) . . ?
C4 Ce C7 75.0(2) . . ?
C4 Ce C1 74.8(3) . . ?
C4 Ce C3 27.6(3) . . ?
C4 Ce C2 53.2(3) . . ?
C4 Ce C9 87.1(2) . . ?
C4 Ce C8 86.8(2) . . ?
C4 Ce H1A 116.3(11) . . ?
C4 Ce H1B 142.4(13) . . ?
C4 Ce H1C 152.9(12) . . ?
C4 Ce H2B 77.6(15) . . ?
C4 Ce H2C 108.7(12) . . ?
C4 Ce H2D 68.7(13) . . ?
C9 Ce C3 74.1(3) . . ?
C9 Ce C2 53.2(3) . . ?
C9 Ce H1A 114.4(13) . . ?
C9 Ce H1B 80.9(10) . . ?
C9 Ce H1C 116.8(12) . . ?
C9 Ce H2B 164.7(15) . . ?
C9 Ce H2C 146.2(14) . . ?
C9 Ce H2D 130.0(12) . . ?
C8 Ce C3 86.0(2) . . ?
C8 Ce C2 73.6(3) . . ?
C8 Ce C9 27.1(3) . . ?
C8 Ce H1A 90.3(13) . . ?
C8 Ce H1B 66.7(11) . . ?
C8 Ce H1C 108.3(11) . . ?
C8 Ce H2B 149.5(13) . . ?
C8 Ce H2C 164.1(12) . . ?
C8 Ce H2D 150.1(12) . . ?
B2 Ce C7 145.8(3) . . ?
B2 Ce C1 126.5(3) . . ?
B2 Ce C3 87.3(3) . . ?
B2 Ce C2 102.8(3) . . ?
B2 Ce C5 96.0(3) . . ?
B2 Ce C6 118.7(3) . . ?
B2 Ce C4 84.4(3) . . ?
B2 Ce C9 153.9(3) . . ?
B2 Ce C8 171.0(3) . . ?
B2 Ce H1A 91.4(13) . . ?
B2 Ce H1B 119.8(11) . . ?
B2 Ce H1C 78.9(12) . . ?
B2 Ce H2B 24.7(12) . . ?
B2 Ce H2C 25.0(12) . . ?
B2 Ce H2D 25.0(12) . . ?
B1 Ce C7 83.7(2) . . ?
B1 Ce C1 130.5(3) . . ?
B1 Ce C3 167.6(3) . . ?
B1 Ce C2 158.3(3) . . ?
B1 Ce C5 113.8(3) . . ?
B1 Ce C6 92.7(3) . . ?
B1 Ce C4 140.7(3) . . ?
B1 Ce C9 106.0(3) . . ?
B1 Ce C8 89.1(3) . . ?
B1 Ce B2 96.1(3) . . ?
B1 Ce H1A 24.6(11) . . ?
B1 Ce H1B 25.2(10) . . ?
B1 Ce H1C 24.8(10) . . ?
B1 Ce H2B 86.7(15) . . ?
B1 Ce H2C 80.9(13) . . ?
B1 Ce H2D 120.7(12) . . ?
H1A Ce H1B 42.4(18) . . ?
H1A Ce H1C 43.8(18) . . ?
H1A Ce H2B 73.8(19) . . ?
H1A Ce H2C 85.8(19) . . ?
H1A Ce H2D 115.5(18) . . ?
H1B Ce H1C 41.8(17) . . ?
H1B Ce H2B 111.7(18) . . ?
H1B Ce H2C 100.7(17) . . ?
H1B Ce H2D 142.9(16) . . ?
H1C Ce H2B 78.3(19) . . ?
H1C Ce H2C 59.0(17) . . ?
H1C Ce H2D 101.1(16) . . ?
H2B Ce H2C 43(2) . . ?
H2B Ce H2D 43(2) . . ?
H2C Ce H2D 42(2) . . ?
C10 O Ce 124.5(5) . . ?
C13 O Ce 125.7(4) . . ?
C13 O C10 109.8(6) . . ?
Ce C7 H7 134.4 . . ?
C6 C7 Ce 75.6(5) . . ?
C6 C7 H7 109.6 . . ?
C8 C7 Ce 77.2(5) . . ?
C8 C7 H7 109.6 . . ?
C8 C7 C6 140.7(9) . . ?
Ce C1 H1 131.6 . . ?
C2 C1 Ce 77.0(5) . . ?
C2 C1 H1 110.0 . . ?
C9 C1 Ce 76.8(5) . . ?
C9 C1 H1 110.0 . . ?
C9 C1 C2 140.0(9) . . ?
Ce C3 H3 136.9 . . ?
C2 C3 Ce 76.3(4) . . ?
C2 C3 H3 110.0 . . ?
C2 C3 C4 140.0(8) . . ?
C4 C3 Ce 74.7(4) . . ?
C4 C3 H3 110.0 . . ?
O C10 H10A 110.6 . . ?
O C10 H10B 110.6 . . ?
H10A C10 H10B 108.7 . . ?
C11 C10 O 105.9(7) . . ?
C11 C10 H10A 110.6 . . ?
C11 C10 H10B 110.6 . . ?
Ce C2 H2 135.7 . . ?
C1 C2 Ce 75.2(4) . . ?
C1 C2 H2 110.1 . . ?
C3 C2 Ce 76.4(5) . . ?
C3 C2 C1 139.9(8) . . ?
C3 C2 H2 110.1 . . ?
Ce C5 H5 131.7 . . ?
C6 C5 Ce 76.2(5) . . ?
C6 C5 H5 110.5 . . ?
C4 C5 Ce 76.9(5) . . ?
C4 C5 H5 110.5 . . ?
C4 C5 C6 139.0(8) . . ?
O C13 H13A 110.6 . . ?
O C13 H13B 110.6 . . ?
O C13 C12 105.5(6) . . ?
H13A C13 H13B 108.8 . . ?
C12 C13 H13A 110.6 . . ?
C12 C13 H13B 110.6 . . ?
Ce C6 H6 134.0 . . ?
C7 C6 Ce 76.6(5) . . ?
C7 C6 C5 139.0(9) . . ?
C7 C6 H6 110.5 . . ?
C5 C6 Ce 75.2(5) . . ?
C5 C6 H6 110.5 . . ?
Ce C4 H4 134.5 . . ?
C3 C4 Ce 77.6(4) . . ?
C3 C4 C5 140.5(8) . . ?
C3 C4 H4 109.7 . . ?
C5 C4 Ce 75.0(4) . . ?
C5 C4 H4 109.7 . . ?
C10 C11 H11A 110.4 . . ?
C10 C11 H11B 110.4 . . ?
C10 C11 C12 106.7(7) . . ?
H11A C11 H11B 108.6 . . ?
C12 C11 H11A 110.4 . . ?
C12 C11 H11B 110.4 . . ?
Ce C9 H9 134.5 . . ?
C1 C9 Ce 75.7(5) . . ?
C1 C9 H9 110.1 . . ?
C8 C9 Ce 76.4(5) . . ?
C8 C9 C1 139.8(8) . . ?
C8 C9 H9 110.1 . . ?
Ce C8 H8 136.8 . . ?
C7 C8 Ce 75.2(5) . . ?
C7 C8 H8 109.5 . . ?
C9 C8 Ce 76.5(5) . . ?
C9 C8 C7 140.9(8) . . ?
C9 C8 H8 109.5 . . ?
C13 C12 H12A 110.2 . . ?
C13 C12 H12B 110.2 . . ?
C11 C12 C13 107.4(7) . . ?
C11 C12 H12A 110.2 . . ?
C11 C12 H12B 110.2 . . ?
H12A C12 H12B 108.5 . . ?
Ce B2 H2A 179(3) . . ?
Ce B2 H2B 63(4) . . ?
Ce B2 H2C 66(4) . . ?
Ce B2 H2D 65(3) . . ?
H2A B2 H2B 116(3) . . ?
H2A B2 H2C 115(3) . . ?
H2A B2 H2D 115(3) . . ?
H2B B2 H2C 104(3) . . ?
H2B B2 H2D 103(3) . . ?
H2C B2 H2D 102(3) . . ?
Ce B1 H1A 58(3) . . ?
Ce B1 H1B 67(3) . . ?
Ce B1 H1C 62(3) . . ?
Ce B1 H1D 176(3) . . ?
H1A B1 H1B 100(3) . . ?
H1A B1 H1C 101(3) . . ?
H1A B1 H1D 118(3) . . ?
H1B B1 H1C 99(3) . . ?
H1B B1 H1D 117(3) . . ?
H1C B1 H1D 118(3) . . ?

loop_
_geom_bond_atom_site_label_1
_geom_bond_atom_site_label_2
_geom_bond_distance
_geom_bond_site_symmetry_2
_geom_bond_publ_flag
Ce O 2.447(5) . ?
Ce C7 2.894(8) . ?
Ce C1 2.906(8) . ?
Ce C3 2.929(7) . ?
Ce C2 2.928(7) . ?
Ce C5 2.869(7) . ?
Ce C6 2.881(9) . ?
Ce C4 2.893(8) . ?
Ce C9 2.919(8) . ?
Ce C8 2.918(9) . ?
Ce B2 2.669(9) . ?
Ce B1 2.659(8) . ?
Ce H1A 2.27(6) . ?
Ce H1B 2.45(7) . ?
Ce H1C 2.35(6) . ?
Ce H2B 2.39(8) . ?
Ce H2C 2.44(7) . ?
Ce H2D 2.41(6) . ?
O C10 1.461(8) . ?
O C13 1.450(9) . ?
C7 H7 0.9500 . ?
C7 C6 1.387(13) . ?
C7 C8 1.383(13) . ?
C1 H1 0.9500 . ?
C1 C2 1.401(13) . ?
C1 C9 1.387(13) . ?
C3 H3 0.9500 . ?
C3 C2 1.385(13) . ?
C3 C4 1.390(14) . ?
C10 H10A 0.9900 . ?
C10 H10B 0.9900 . ?
C10 C11 1.454(13) . ?
C2 H2 0.9500 . ?
C5 H5 0.9500 . ?
C5 C6 1.418(13) . ?
C5 C4 1.400(13) . ?
C13 H13A 0.9900 . ?
C13 H13B 0.9900 . ?
C13 C12 1.492(11) . ?
C6 H6 0.9500 . ?
C4 H4 0.9500 . ?
C11 H11A 0.9900 . ?
C11 H11B 0.9900 . ?
C11 C12 1.473(13) . ?
C9 H9 0.9500 . ?
C9 C8 1.366(14) . ?
C8 H8 0.9500 . ?
C12 H12A 0.9900 . ?
C12 H12B 0.9900 . ?
B2 H2A 1.19(6) . ?
B2 H2B 1.12(5) . ?
B2 H2C 1.13(5) . ?
B2 H2D 1.13(5) . ?
B1 H1A 1.12(4) . ?
B1 H1B 1.13(4) . ?
B1 H1C 1.12(4) . ?
B1 H1D 1.06(9) . ?

loop_
_geom_torsion_atom_site_label_1
_geom_torsion_atom_site_label_2
_geom_torsion_atom_site_label_3
_geom_torsion_atom_site_label_4
_geom_torsion
_geom_torsion_site_symmetry_1
_geom_torsion_site_symmetry_2
_geom_torsion_site_symmetry_3
_geom_torsion_site_symmetry_4
_geom_torsion_publ_flag
Ce O C10 C11 165.5(6) . . . . ?
Ce O C13 C12 -177.2(5) . . . . ?
Ce C7 C6 C5 -47.7(11) . . . . ?
Ce C7 C8 C9 45.0(11) . . . . ?
Ce C1 C2 C3 46.3(11) . . . . ?
Ce C1 C9 C8 -47.4(11) . . . . ?
Ce C3 C2 C1 -46.0(11) . . . . ?
Ce C3 C4 C5 46.9(11) . . . . ?
Ce C5 C6 C7 48.1(11) . . . . ?
Ce C5 C4 C3 -47.6(12) . . . . ?
Ce C9 C8 C7 -44.7(11) . . . . ?
O C10 C11 C12 22.1(11) . . . . ?
O C13 C12 C11 7.9(11) . . . . ?
C1 C9 C8 Ce 47.2(11) . . . . ?
C1 C9 C8 C7 2(2) . . . . ?
C10 O C13 C12 5.9(10) . . . . ?
C10 C11 C12 C13 -18.8(12) . . . . ?
C2 C1 C9 Ce 50.2(11) . . . . ?
C2 C1 C9 C8 3(2) . . . . ?
C2 C3 C4 Ce -45.0(12) . . . . ?
C2 C3 C4 C5 2(2) . . . . ?
C13 O C10 C11 -17.6(10) . . . . ?
C6 C7 C8 Ce -47.1(11) . . . . ?
C6 C7 C8 C9 -2(2) . . . . ?
C6 C5 C4 Ce 50.1(11) . . . . ?
C6 C5 C4 C3 3(2) . . . . ?
C4 C3 C2 Ce 44.6(12) . . . . ?
C4 C3 C2 C1 -1(2) . . . . ?
C4 C5 C6 Ce -50.3(11) . . . . ?
C4 C5 C6 C7 -2.2(19) . . . . ?
C9 C1 C2 Ce -50.2(11) . . . . ?
C9 C1 C2 C3 -4(2) . . . . ?
C8 C7 C6 Ce 47.5(11) . . . . ?
C8 C7 C6 C5 0(2) . . . . ?
